data_1535741
loop_
_publ_author_name
'Murashova, E.V.'
'Velikodnyi, Yu.A.'
'Trunov, V.K.'

_publ_section_title
;
 Crystal structure of double pseudopyrovanadates PbM'V2O7 (M'=Mg,Zn)
;
_journal_name_full Kristallografiya
_journal_page_first 617
_journal_page_last 621
_journal_volume 36
_journal_year 1991
_chemical_formula_sum 'O7 Pb V2 Zn'
_chemical_name_systematic 'Pb Zn V2 O7'
_space_group_IT_number 14
_symmetry_space_group_name_Hall '-P 2ybc'
_symmetry_space_group_name_H-M 'P 1 21/c 1'
_cell_angle_alpha 90
_cell_angle_beta 99.51
_cell_angle_gamma 90
_cell_formula_units_Z 8
_cell_length_a 6.911
_cell_length_b 14.853
_cell_length_c 11.338
_cell_volume 1147.840
_citation_journal_id_ASTM KRISAJ
_cod_data_source_file Murashova_KRISAJ_1991_1131.cif
_cod_data_source_block O7Pb1V2Zn1
_cod_original_cell_volume 1147.84
_cod_original_formula_sum 'O7 Pb1 V2 Zn1'
_cod_database_code 1535741

loop_
_symmetry_equiv_pos_as_xyz
x,y,z
-x,y+1/2,-z+1/2
-x,-y,-z
x,-y-1/2,z-1/2

loop_
_atom_site_label
_atom_site_type_symbol
_atom_site_fract_x
_atom_site_fract_y
_atom_site_fract_z
_atom_site_occupancy
_atom_site_U_iso_or_equiv
Zn1 Zn+2 0.3487 0.1723 0.4221 1 0.0
O2 O-2 0.311 0.245 0.779 1 0.0
V3 V+5 0.1301 -0.1381 0.519 1 0.0
O9 O-2 -0.039 -0.16 0.611 1 0.0
Pb2 Pb+2 0.9209 0.01317 0.7573 1 0.0
V2 V+5 0.4092 0.0135 0.6784 1 0.0
O10 O-2 0.033 -0.143 0.308 1 0.0
O8 O-2 0.284 -0.012 0.785 1 0.0
O5 O-2 0.39 0.117 0.588 1 0.0
O13 O-2 0.006 0.348 0.625 1 0.0
Pb1 Pb+2 0.6558 0.12688 0.0218 1 0.0
O3 O-2 0.344 0.284 0.541 1 0.0
V4 V+5 0.1509 0.3627 0.5198 1 0.0
O12 O-2 0.001 0.359 0.384 1 0.0
O14 O-2 0.238 0.465 0.542 1 0.0
O6 O-2 0.588 -0.06 0.671 1 0.0
Zn2 Zn+2 -0.0093 0.2537 0.2507 1 0.0
O7 O-2 0.222 -0.029 0.548 1 0.0
O1 O-2 0.574 0.103 0.782 1 0.0
O11 O-2 0.317 -0.209 0.543 1 0.0
O4 O-2 0.68 0.269 0.703 1 0.0
V1 V+5 0.4807 0.2027 0.6996 1 0.0
